data_4329996
loop_
_publ_author_name
'Na Zhao'
'Jinyuan Zhang'
'Ying Yang'
'Hongping Zhu'
'Yan Li'
'Gang Fu'

_publ_section_title
;
 \b-Diketiminate Germylene-Supported Pentafluorophenylcopper(I) and
 -silver(I) Complexes [LGe(Me)(CuC6F5)n]2 (n = 1, 2),
 LGe[C(SiMe3)N2]AgC6F5, and {LGe[C(SiMe3)N2](AgC6F5)2}2 (L =
 HC[C(Me)N-2,6-iPr2C6H3]2): Synthesis and Structural Characterization
;
_journal_name_full 'Inorganic Chemistry'
_journal_page_first 8710
_journal_page_last 8718
_journal_paper_doi 10.1021/ic300216m
_journal_volume 51
_journal_year 2012
_chemical_formula_sum 'C87.5 H92 Cu4 F20 Ge2 N4'
_chemical_formula_weight 1978.99
_chemical_name_systematic
; 
 ? 
;
_space_group_IT_number 14
_symmetry_cell_setting monoclinic
_symmetry_space_group_name_Hall '-P 2yn'
_symmetry_space_group_name_H-M 'P 1 21/n 1'
_atom_sites_solution_hydrogens geom
_atom_sites_solution_primary direct
_atom_sites_solution_secondary difmap
_audit_creation_method SHELXL-97
_cell_angle_alpha 90.00
_cell_angle_beta 105.49(3)
_cell_angle_gamma 90.00
_cell_formula_units_Z 2
_cell_length_a 13.638(3)
_cell_length_b 21.394(4)
_cell_length_c 16.103(3)
_cell_measurement_temperature 173(2)
_cell_volume 4527.7(17)
_computing_cell_refinement 'rapid auto (rigaku 2004)'
_computing_data_collection 'rapid auto (rigaku 2004)'
_computing_data_reduction 'rapid auto (rigaku 2004)'
_computing_molecular_graphics 'Bruker SHELXTL'
_computing_publication_material 'Bruker SHELXTL'
_computing_structure_refinement 'SHELXL-97 (Sheldrick, 1997)'
_computing_structure_solution 'SHELXS-97 (Sheldrick, 1990)'
_diffrn_ambient_temperature 173(2)
_diffrn_measured_fraction_theta_full 0.994
_diffrn_measured_fraction_theta_max 0.994
_diffrn_measurement_device_type 'rigaku raxis rapid IP area detector'
_diffrn_measurement_method '\w scans'
_diffrn_radiation_monochromator graphite
_diffrn_radiation_source 'rotating anode'
_diffrn_radiation_type MoK\a
_diffrn_radiation_wavelength 0.71073
_diffrn_reflns_av_R_equivalents 0.0462
_diffrn_reflns_av_sigmaI/netI 0.0311
_diffrn_reflns_limit_h_max 16
_diffrn_reflns_limit_h_min -16
_diffrn_reflns_limit_k_max 26
_diffrn_reflns_limit_k_min -26
_diffrn_reflns_limit_l_max 19
_diffrn_reflns_limit_l_min -19
_diffrn_reflns_number 53752
_diffrn_reflns_theta_full 26.00
_diffrn_reflns_theta_max 26.00
_diffrn_reflns_theta_min 3.10
_exptl_absorpt_coefficient_mu 1.663
_exptl_absorpt_correction_T_max 0.6910
_exptl_absorpt_correction_T_min 0.6017
_exptl_absorpt_correction_type 'empirical absorption correction'
_exptl_absorpt_process_details 'ABSCOR by T.Higashi 8 March, 1995'
_exptl_crystal_colour 'light yellow'
_exptl_crystal_density_diffrn 1.452
_exptl_crystal_description block
_exptl_crystal_F_000 2010
_exptl_crystal_size_max 0.34
_exptl_crystal_size_mid 0.30
_exptl_crystal_size_min 0.24
_refine_diff_density_max 1.004
_refine_diff_density_min -0.442
_refine_diff_density_rms 0.084
_refine_ls_goodness_of_fit_ref 0.999
_refine_ls_hydrogen_treatment 'refined in a riding mode to the carrier atom'
_refine_ls_matrix_type full
_refine_ls_number_parameters 553
_refine_ls_number_reflns 8845
_refine_ls_number_restraints 0
_refine_ls_restrained_S_all 0.999
_refine_ls_R_factor_all 0.0548
_refine_ls_R_factor_gt 0.0410
_refine_ls_shift/su_max 0.001
_refine_ls_shift/su_mean 0.000
_refine_ls_structure_factor_coef Fsqd
_refine_ls_weighting_details 'calc w=1/[\s^2^(Fo^2^)+(0.1000P)^2^+0.0000P] where P=(Fo^2^+2Fc^2^)/3'
_refine_ls_weighting_scheme calc
_refine_ls_wR_factor_gt 0.1266
_refine_ls_wR_factor_ref 0.1350
_reflns_number_gt 7137
_reflns_number_total 8845
_reflns_threshold_expression >2sigma(I)
_cod_data_source_file ic300216m_si_002_2.cif
_cod_data_source_block compound_2
_cod_original_cell_volume 4527.7(16)
_cod_original_formula_sum 'C87.50 H92 Cu4 F20 Ge2 N4'
_cod_database_code 4329996

loop_
_symmetry_equiv_pos_as_xyz
'x, y, z'
'-x+1/2, y+1/2, -z+1/2'
'-x, -y, -z'
'x-1/2, -y-1/2, z-1/2'

loop_
_atom_site_label
_atom_site_type_symbol
_atom_site_fract_x
_atom_site_fract_y
_atom_site_fract_z
_atom_site_U_iso_or_equiv
_atom_site_adp_type
_atom_site_occupancy
_atom_site_symmetry_multiplicity
_atom_site_calc_flag
_atom_site_refinement_flags
_atom_site_disorder_assembly
_atom_site_disorder_group
Ge1 Ge 0.65849(2) 0.176729(15) 0.768491(18) 0.02823(11) Uani 1 1 d . . .
Cu1 Cu 0.54848(3) 0.112206(18) 0.67465(2) 0.03441(12) Uani 1 1 d . . .
Cu2 Cu 0.49973(3) 0.034609(17) 0.56217(2) 0.03239(12) Uani 1 1 d . . .
N1 N 0.72712(17) 0.24498(12) 0.72592(15) 0.0296(5) Uani 1 1 d . . .
N2 N 0.58781(18) 0.23182(12) 0.82913(15) 0.0310(6) Uani 1 1 d . . .
F1 F 0.70983(19) -0.02291(12) 0.63665(16) 0.0685(7) Uani 1 1 d . . .
F2 F 0.8885(2) -0.00736(16) 0.5997(2) 0.1077(12) Uani 1 1 d . . .
F3 F 0.8976(3) 0.06225(18) 0.4597(3) 0.1268(15) Uani 1 1 d . . .
F4 F 0.7263(3) 0.11503(14) 0.35865(19) 0.1010(12) Uani 1 1 d . . .
F5 F 0.5496(2) 0.10070(11) 0.39624(14) 0.0660(7) Uani 1 1 d . . .
F6 F 0.31153(15) 0.12019(10) 0.54579(12) 0.0468(5) Uani 1 1 d . . .
F7 F 0.15775(17) 0.10535(13) 0.61914(16) 0.0672(7) Uani 1 1 d . . .
F8 F 0.1824(2) 0.03168(14) 0.76025(17) 0.0773(8) Uani 1 1 d . . .
F9 F 0.3626(2) -0.02585(13) 0.82851(15) 0.0757(8) Uani 1 1 d . . .
F10 F 0.51826(17) -0.01140(11) 0.75736(13) 0.0564(6) Uani 1 1 d . . .
C1 C 0.8137(3) 0.34655(19) 0.7422(3) 0.0548(10) Uani 1 1 d . . .
H1A H 0.8120 0.3397 0.6817 0.082 Uiso 1 1 calc R . .
H1B H 0.8841 0.3437 0.7779 0.082 Uiso 1 1 calc R . .
H1C H 0.7865 0.3881 0.7487 0.082 Uiso 1 1 calc R . .
C2 C 0.7500(2) 0.29756(16) 0.7704(2) 0.0371(7) Uani 1 1 d . . .
C3 C 0.7136(3) 0.31210(17) 0.8422(2) 0.0423(8) Uani 1 1 d . . .
H3A H 0.7489 0.3440 0.8793 0.051 Uiso 1 1 calc R . .
C4 C 0.6313(2) 0.28486(17) 0.8650(2) 0.0371(7) Uani 1 1 d . . .
C5 C 0.5908(3) 0.31680(19) 0.9319(2) 0.0513(10) Uani 1 1 d . . .
H5A H 0.5170 0.3106 0.9185 0.077 Uiso 1 1 calc R . .
H5B H 0.6057 0.3616 0.9321 0.077 Uiso 1 1 calc R . .
H5C H 0.6232 0.2991 0.9887 0.077 Uiso 1 1 calc R . .
C7 C 0.7714(2) 0.14822(18) 0.8649(2) 0.0437(8) Uani 1 1 d . . .
H7A H 0.8002 0.1840 0.9012 0.066 Uiso 1 1 calc R . .
H7B H 0.8242 0.1290 0.8422 0.066 Uiso 1 1 calc R . .
H7C H 0.7461 0.1174 0.8992 0.066 Uiso 1 1 calc R . .
C11 C 0.7600(2) 0.23381(14) 0.64848(18) 0.0297(6) Uani 1 1 d . A .
C12 C 0.8599(2) 0.21214(17) 0.65525(19) 0.0368(7) Uani 1 1 d . . .
C13 C 0.8895(2) 0.20230(17) 0.5801(2) 0.0379(7) Uani 1 1 d . A .
H13A H 0.9558 0.1868 0.5836 0.045 Uiso 1 1 calc R . .
C14 C 0.8244(2) 0.21458(17) 0.5010(2) 0.0403(8) Uani 1 1 d . . .
H14A H 0.8470 0.2098 0.4504 0.048 Uiso 1 1 calc R A .
C15 C 0.7265(2) 0.23371(16) 0.4945(2) 0.0386(7) Uani 1 1 d . A .
H15A H 0.6814 0.2403 0.4390 0.046 Uiso 1 1 calc R . .
C16 C 0.6914(2) 0.24376(14) 0.56804(19) 0.0329(7) Uani 1 1 d . . .
C21 C 0.4873(2) 0.21318(16) 0.8349(2) 0.0347(7) Uani 1 1 d . . .
C22 C 0.4789(3) 0.16886(16) 0.8972(2) 0.0396(8) Uani 1 1 d . . .
C23 C 0.3811(3) 0.14788(19) 0.8956(3) 0.0505(9) Uani 1 1 d . . .
H23A H 0.3731 0.1169 0.9356 0.061 Uiso 1 1 calc R . .
C24 C 0.2959(3) 0.1716(2) 0.8369(3) 0.0551(11) Uani 1 1 d . . .
H24A H 0.2301 0.1568 0.8367 0.066 Uiso 1 1 calc R . .
C25 C 0.3061(3) 0.2162(2) 0.7793(2) 0.0487(9) Uani 1 1 d . . .
H25A H 0.2469 0.2328 0.7403 0.058 Uiso 1 1 calc R . .
C26 C 0.4013(2) 0.23813(18) 0.7762(2) 0.0421(8) Uani 1 1 d . . .
C31 C 0.6209(3) 0.03837(15) 0.5196(2) 0.0373(7) Uani 1 1 d . . .
C32 C 0.7101(3) 0.01250(18) 0.5676(3) 0.0484(9) Uani 1 1 d . . .
C33 C 0.8039(3) 0.0199(2) 0.5486(4) 0.0695(13) Uani 1 1 d . . .
C34 C 0.8082(4) 0.0548(2) 0.4788(4) 0.0734(15) Uani 1 1 d . . .
C35 C 0.7221(4) 0.0821(2) 0.4291(3) 0.0669(13) Uani 1 1 d . . .
C36 C 0.6325(3) 0.07435(17) 0.4506(2) 0.0485(9) Uani 1 1 d . . .
C41 C 0.4231(2) 0.05615(15) 0.64864(19) 0.0341(7) Uani 1 1 d . . .
C42 C 0.3286(3) 0.08384(15) 0.6173(2) 0.0357(7) Uani 1 1 d . . .
C43 C 0.2477(3) 0.07684(18) 0.6529(2) 0.0448(8) Uani 1 1 d . . .
C44 C 0.2600(3) 0.03917(19) 0.7242(2) 0.0506(9) Uani 1 1 d . . .
C45 C 0.3515(3) 0.00949(18) 0.7587(2) 0.0477(9) Uani 1 1 d . . .
C46 C 0.4299(3) 0.01834(16) 0.7208(2) 0.0394(7) Uani 1 1 d . . .
C121 C 0.9341(5) 0.1881(5) 0.7399(4) 0.0325(18) Uiso 0.555(17) 1 d P A 2
H12A H 0.9045 0.1990 0.7886 0.039 Uiso 0.555(17) 1 calc PR A 2
C122 C 1.0345(5) 0.2255(5) 0.7524(5) 0.046(2) Uiso 0.555(17) 1 d P A 2
H12B H 1.0835 0.2121 0.8057 0.069 Uiso 0.555(17) 1 calc PR A 2
H12C H 1.0206 0.2703 0.7558 0.069 Uiso 0.555(17) 1 calc PR A 2
H12D H 1.0628 0.2179 0.7034 0.069 Uiso 0.555(17) 1 calc PR A 2
C123 C 0.9548(7) 0.1193(5) 0.7439(5) 0.049(2) Uiso 0.555(17) 1 d P A 2
H12E H 0.8905 0.0964 0.7345 0.073 Uiso 0.555(17) 1 calc PR A 2
H12F H 0.9993 0.1085 0.8006 0.073 Uiso 0.555(17) 1 calc PR A 2
H12G H 0.9881 0.1078 0.6992 0.073 Uiso 0.555(17) 1 calc PR A 2
C12A C 0.9404(5) 0.2102(5) 0.7416(4) 0.025(2) Uiso 0.445(17) 1 d P A 1
H12H H 0.9072 0.2209 0.7881 0.030 Uiso 0.445(17) 1 calc PR A 1
C12B C 0.9752(7) 0.1424(6) 0.7531(6) 0.041(2) Uiso 0.445(17) 1 d P A 1
H12I H 0.9157 0.1148 0.7388 0.061 Uiso 0.445(17) 1 calc PR A 1
H12J H 1.0139 0.1353 0.8130 0.061 Uiso 0.445(17) 1 calc PR A 1
H12K H 1.0185 0.1333 0.7148 0.061 Uiso 0.445(17) 1 calc PR A 1
C12C C 1.0299(6) 0.2532(6) 0.7493(5) 0.035(2) Uiso 0.445(17) 1 d P A 1
H12L H 1.0723 0.2532 0.8089 0.053 Uiso 0.445(17) 1 calc PR A 1
H12M H 1.0054 0.2957 0.7329 0.053 Uiso 0.445(17) 1 calc PR A 1
H12N H 1.0703 0.2387 0.7110 0.053 Uiso 0.445(17) 1 calc PR A 1
C161 C 0.5825(2) 0.26529(17) 0.5566(2) 0.0405(8) Uani 1 1 d . A .
H16A H 0.5666 0.2622 0.6135 0.049 Uiso 1 1 calc R . .
C162 C 0.5723(4) 0.3331(2) 0.5282(4) 0.0759(14) Uani 1 1 d . . .
H16B H 0.6197 0.3588 0.5711 0.114 Uiso 1 1 calc R A .
H16C H 0.5025 0.3473 0.5225 0.114 Uiso 1 1 calc R . .
H16D H 0.5880 0.3371 0.4725 0.114 Uiso 1 1 calc R . .
C163 C 0.5064(3) 0.2259(2) 0.4922(3) 0.0544(10) Uani 1 1 d . . .
H16E H 0.5111 0.1824 0.5120 0.082 Uiso 1 1 calc R A .
H16F H 0.5213 0.2280 0.4360 0.082 Uiso 1 1 calc R . .
H16G H 0.4376 0.2416 0.4869 0.082 Uiso 1 1 calc R . .
C221 C 0.5691(3) 0.14379(18) 0.9659(2) 0.0449(8) Uani 1 1 d . . .
H22A H 0.6315 0.1654 0.9592 0.054 Uiso 1 1 calc R . .
C222 C 0.5831(3) 0.0728(2) 0.9549(3) 0.0619(11) Uani 1 1 d . . .
H22B H 0.5879 0.0644 0.8963 0.093 Uiso 1 1 calc R . .
H22C H 0.5247 0.0503 0.9649 0.093 Uiso 1 1 calc R . .
H22D H 0.6456 0.0588 0.9966 0.093 Uiso 1 1 calc R . .
C223 C 0.5584(3) 0.1589(2) 1.0567(3) 0.0637(11) Uani 1 1 d . . .
H22E H 0.5492 0.2040 1.0619 0.096 Uiso 1 1 calc R . .
H22F H 0.6199 0.1454 1.1000 0.096 Uiso 1 1 calc R . .
H22G H 0.4993 0.1368 1.0660 0.096 Uiso 1 1 calc R . .
C261 C 0.4084(3) 0.28799(19) 0.7104(2) 0.0472(9) Uani 1 1 d . . .
H26A H 0.4808 0.2901 0.7077 0.057 Uiso 1 1 calc R . .
C262 C 0.3782(5) 0.3535(2) 0.7362(3) 0.0859(16) Uani 1 1 d . . .
H26B H 0.4277 0.3673 0.7890 0.129 Uiso 1 1 calc R . .
H26C H 0.3104 0.3515 0.7461 0.129 Uiso 1 1 calc R . .
H26D H 0.3772 0.3833 0.6897 0.129 Uiso 1 1 calc R . .
C263 C 0.3423(4) 0.2728(2) 0.6203(3) 0.0686(12) Uani 1 1 d . . .
H26E H 0.3612 0.2317 0.6026 0.103 Uiso 1 1 calc R . .
H26F H 0.3528 0.3046 0.5796 0.103 Uiso 1 1 calc R . .
H26G H 0.2706 0.2724 0.6206 0.103 Uiso 1 1 calc R . .
C51 C 0.5051(16) 0.4975(8) 0.5483(13) 0.057(4) Uiso 0.25 1 d P . .
C52 C 0.3726(16) 0.5052(9) 0.5345(15) 0.068(5) Uiso 0.25 1 d P . .
C53 C 0.621(2) 0.4838(14) 0.6337(18) 0.110(8) Uiso 0.25 1 d P . .
C57 C 0.5327(19) 0.4906(12) 0.6108(16) 0.089(6) Uiso 0.25 1 d P . .
C56 C 0.6287(18) 0.4931(11) 0.5167(16) 0.083(6) Uiso 0.25 1 d P . .
C55 C 0.4567(16) 0.5009(8) 0.5155(12) 0.054(4) Uiso 0.25 1 d P . .
C54 C 0.437(2) 0.4945(11) 0.5667(15) 0.081(6) Uiso 0.25 1 d P . .

loop_
_atom_site_aniso_label
_atom_site_aniso_U_11
_atom_site_aniso_U_22
_atom_site_aniso_U_33
_atom_site_aniso_U_23
_atom_site_aniso_U_13
_atom_site_aniso_U_12
Ge1 0.02238(17) 0.03500(19) 0.02698(18) -0.00230(12) 0.00603(12) 0.00109(12)
Cu1 0.0340(2) 0.0351(2) 0.0339(2) -0.00599(15) 0.00893(16) -0.00458(16)
Cu2 0.0373(2) 0.0314(2) 0.0309(2) -0.00486(15) 0.01333(16) -0.00204(15)
N1 0.0208(12) 0.0400(15) 0.0277(12) -0.0046(11) 0.0060(9) -0.0013(10)
N2 0.0246(12) 0.0409(15) 0.0273(12) -0.0070(10) 0.0066(10) -0.0005(11)
F1 0.0666(16) 0.0638(16) 0.0682(15) 0.0126(12) 0.0061(12) 0.0106(12)
F2 0.0435(15) 0.102(2) 0.168(3) -0.027(2) 0.0120(18) 0.0144(16)
F3 0.095(2) 0.119(3) 0.209(4) -0.058(3) 0.115(3) -0.044(2)
F4 0.164(3) 0.080(2) 0.090(2) -0.0208(16) 0.088(2) -0.057(2)
F5 0.099(2) 0.0490(13) 0.0491(13) 0.0066(10) 0.0179(13) -0.0043(13)
F6 0.0462(11) 0.0526(12) 0.0425(11) 0.0137(9) 0.0132(9) 0.0049(9)
F7 0.0442(13) 0.0864(18) 0.0779(16) 0.0119(13) 0.0282(11) 0.0175(12)
F8 0.0737(17) 0.099(2) 0.0796(17) 0.0072(14) 0.0559(14) -0.0075(14)
F9 0.101(2) 0.0807(18) 0.0524(14) 0.0267(12) 0.0327(14) -0.0003(15)
F10 0.0609(14) 0.0589(14) 0.0459(12) 0.0148(10) 0.0085(10) 0.0101(11)
C1 0.054(2) 0.054(2) 0.062(2) -0.0157(19) 0.0258(19) -0.0230(19)
C2 0.0288(16) 0.0463(19) 0.0350(16) -0.0078(14) 0.0063(13) -0.0068(14)
C3 0.0364(18) 0.049(2) 0.0418(18) -0.0174(15) 0.0116(14) -0.0106(15)
C4 0.0274(15) 0.051(2) 0.0315(16) -0.0118(14) 0.0050(12) -0.0028(14)
C5 0.042(2) 0.065(2) 0.051(2) -0.0287(19) 0.0185(17) -0.0100(18)
C7 0.0302(17) 0.059(2) 0.0405(18) 0.0078(16) 0.0071(14) 0.0095(16)
C11 0.0255(15) 0.0360(16) 0.0278(15) -0.0005(12) 0.0075(11) -0.0044(12)
C12 0.0267(15) 0.055(2) 0.0282(15) 0.0007(14) 0.0057(12) -0.0027(14)
C13 0.0277(16) 0.053(2) 0.0354(17) 0.0003(15) 0.0122(13) 0.0011(14)
C14 0.0388(18) 0.053(2) 0.0304(16) -0.0003(14) 0.0122(13) -0.0072(16)
C15 0.0372(17) 0.050(2) 0.0280(16) 0.0066(14) 0.0071(13) -0.0002(15)
C16 0.0328(16) 0.0322(16) 0.0332(16) 0.0071(13) 0.0079(12) 0.0014(13)
C21 0.0269(15) 0.0436(18) 0.0353(16) -0.0122(14) 0.0113(12) -0.0023(14)
C22 0.0368(18) 0.0448(19) 0.0414(18) -0.0109(15) 0.0174(14) -0.0037(15)
C23 0.043(2) 0.057(2) 0.060(2) -0.0118(19) 0.0269(18) -0.0079(18)
C24 0.0283(18) 0.074(3) 0.067(3) -0.034(2) 0.0202(17) -0.0132(18)
C25 0.0258(17) 0.076(3) 0.045(2) -0.0175(19) 0.0104(14) -0.0028(17)
C26 0.0279(16) 0.065(2) 0.0347(17) -0.0162(16) 0.0097(13) 0.0034(16)
C31 0.0409(18) 0.0309(17) 0.0437(18) -0.0071(13) 0.0174(15) -0.0057(14)
C32 0.048(2) 0.042(2) 0.058(2) -0.0081(17) 0.0173(17) -0.0037(17)
C33 0.038(2) 0.064(3) 0.106(4) -0.034(3) 0.019(2) 0.003(2)
C34 0.069(3) 0.063(3) 0.110(4) -0.032(3) 0.060(3) -0.026(3)
C35 0.097(4) 0.054(3) 0.071(3) -0.022(2) 0.058(3) -0.033(3)
C36 0.060(2) 0.0379(19) 0.055(2) -0.0156(16) 0.0279(18) -0.0172(17)
C41 0.0391(17) 0.0300(16) 0.0337(16) -0.0020(13) 0.0109(13) -0.0029(13)
C42 0.0412(18) 0.0326(17) 0.0340(16) -0.0022(13) 0.0114(13) -0.0021(14)
C43 0.0392(19) 0.051(2) 0.049(2) -0.0028(16) 0.0193(15) 0.0003(16)
C44 0.053(2) 0.058(2) 0.051(2) -0.0029(18) 0.0314(18) -0.0051(18)
C45 0.069(3) 0.043(2) 0.0353(18) 0.0036(15) 0.0216(17) -0.0063(18)
C46 0.046(2) 0.0378(18) 0.0336(17) 0.0024(14) 0.0095(14) 0.0009(15)
C161 0.0346(17) 0.048(2) 0.0377(17) 0.0058(15) 0.0075(14) 0.0099(15)
C162 0.058(3) 0.046(2) 0.113(4) 0.006(2) 0.004(3) 0.012(2)
C163 0.0315(18) 0.071(3) 0.058(2) 0.001(2) 0.0065(16) 0.0034(18)
C221 0.0433(19) 0.051(2) 0.0450(19) 0.0023(16) 0.0197(15) -0.0012(17)
C222 0.060(3) 0.058(3) 0.073(3) 0.008(2) 0.027(2) 0.005(2)
C223 0.063(3) 0.086(3) 0.046(2) 0.004(2) 0.0212(19) 0.003(2)
C261 0.0290(17) 0.074(3) 0.0368(18) -0.0013(17) 0.0061(13) 0.0105(17)
C262 0.129(5) 0.072(3) 0.060(3) 0.000(2) 0.029(3) 0.013(3)
C263 0.069(3) 0.086(3) 0.043(2) -0.008(2) 0.0022(19) 0.013(3)

loop_
_atom_type_symbol
_atom_type_description
_atom_type_scat_dispersion_real
_atom_type_scat_dispersion_imag
_atom_type_scat_source
C C 0.0033 0.0016 'International Tables Vol C Tables 4.2.6.8 and 6.1.1.4'
H H 0.0000 0.0000 'International Tables Vol C Tables 4.2.6.8 and 6.1.1.4'
N N 0.0061 0.0033 'International Tables Vol C Tables 4.2.6.8 and 6.1.1.4'
F F 0.0171 0.0103 'International Tables Vol C Tables 4.2.6.8 and 6.1.1.4'
Cu Cu 0.3201 1.2651 'International Tables Vol C Tables 4.2.6.8 and 6.1.1.4'
Ge Ge 0.1547 1.8001 'International Tables Vol C Tables 4.2.6.8 and 6.1.1.4'

loop_
_geom_angle_atom_site_label_1
_geom_angle_atom_site_label_2
_geom_angle_atom_site_label_3
_geom_angle
_geom_angle_site_symmetry_1
_geom_angle_site_symmetry_3
N2 Ge1 N1 94.09(11) . .
N2 Ge1 C7 100.40(13) . .
N1 Ge1 C7 99.25(13) . .
N2 Ge1 Cu1 111.86(7) . .
N1 Ge1 Cu1 120.69(7) . .
C7 Ge1 Cu1 124.82(12) . .
C41 Cu1 Ge1 149.01(9) . .
C41 Cu1 Cu2 52.69(9) . .
Ge1 Cu1 Cu2 155.64(2) . .
C31 Cu2 C41 151.81(13) . .
C31 Cu2 C31 110.85(10) . 3_656
C41 Cu2 C31 97.04(12) . 3_656
C31 Cu2 Cu1 98.38(10) . .
C41 Cu2 Cu1 53.95(9) . .
C31 Cu2 Cu1 150.73(8) 3_656 .
C31 Cu2 Cu2 63.76(10) . 3_656
C41 Cu2 Cu2 143.94(9) . 3_656
C31 Cu2 Cu2 47.09(8) 3_656 3_656
Cu1 Cu2 Cu2 162.09(3) . 3_656
C2 N1 C11 121.4(3) . .
C2 N1 Ge1 120.7(2) . .
C11 N1 Ge1 117.68(19) . .
C4 N2 C21 121.5(2) . .
C4 N2 Ge1 120.6(2) . .
C21 N2 Ge1 117.92(19) . .
C2 C1 H1A 109.5 . .
C2 C1 H1B 109.5 . .
H1A C1 H1B 109.5 . .
C2 C1 H1C 109.5 . .
H1A C1 H1C 109.5 . .
H1B C1 H1C 109.5 . .
N1 C2 C3 123.2(3) . .
N1 C2 C1 119.9(3) . .
C3 C2 C1 116.8(3) . .
C4 C3 C2 127.4(3) . .
C4 C3 H3A 116.3 . .
C2 C3 H3A 116.3 . .
N2 C4 C3 122.3(3) . .
N2 C4 C5 119.4(3) . .
C3 C4 C5 118.3(3) . .
C4 C5 H5A 109.5 . .
C4 C5 H5B 109.5 . .
H5A C5 H5B 109.5 . .
C4 C5 H5C 109.5 . .
H5A C5 H5C 109.5 . .
H5B C5 H5C 109.5 . .
Ge1 C7 H7A 109.5 . .
Ge1 C7 H7B 109.5 . .
H7A C7 H7B 109.5 . .
Ge1 C7 H7C 109.5 . .
H7A C7 H7C 109.5 . .
H7B C7 H7C 109.5 . .
C16 C11 C12 120.9(3) . .
C16 C11 N1 119.1(3) . .
C12 C11 N1 119.9(3) . .
C13 C12 C11 118.6(3) . .
C13 C12 C12A 119.0(4) . .
C11 C12 C12A 121.5(4) . .
C13 C12 C121 116.3(4) . .
C11 C12 C121 124.3(3) . .
C12A C12 C121 17.9(3) . .
C14 C13 C12 120.9(3) . .
C14 C13 H13A 119.5 . .
C12 C13 H13A 119.5 . .
C13 C14 C15 120.2(3) . .
C13 C14 H14A 119.9 . .
C15 C14 H14A 119.9 . .
C14 C15 C16 121.6(3) . .
C14 C15 H15A 119.2 . .
C16 C15 H15A 119.2 . .
C11 C16 C15 117.6(3) . .
C11 C16 C161 123.4(3) . .
C15 C16 C161 119.0(3) . .
C26 C21 C22 121.7(3) . .
C26 C21 N2 119.1(3) . .
C22 C21 N2 119.2(3) . .
C23 C22 C21 117.4(3) . .
C23 C22 C221 118.8(3) . .
C21 C22 C221 123.7(3) . .
C24 C23 C22 121.1(4) . .
C24 C23 H23A 119.4 . .
C22 C23 H23A 119.4 . .
C25 C24 C23 120.1(3) . .
C25 C24 H24A 120.0 . .
C23 C24 H24A 120.0 . .
C24 C25 C26 121.7(4) . .
C24 C25 H25A 119.2 . .
C26 C25 H25A 119.2 . .
C25 C26 C21 117.9(4) . .
C25 C26 C261 119.5(3) . .
C21 C26 C261 122.6(3) . .
C32 C31 C36 113.6(3) . .
C32 C31 Cu2 119.4(3) . .
C36 C31 Cu2 126.1(3) . .
C32 C31 Cu2 115.0(2) . 3_656
C36 C31 Cu2 97.4(2) . 3_656
Cu2 C31 Cu2 69.15(10) . 3_656
F1 C32 C31 119.7(3) . .
F1 C32 C33 116.6(4) . .
C31 C32 C33 123.7(4) . .
F2 C33 C34 121.2(4) . .
F2 C33 C32 119.8(5) . .
C34 C33 C32 119.0(4) . .
F3 C34 C35 120.6(5) . .
F3 C34 C33 119.6(6) . .
C35 C34 C33 119.8(4) . .
F4 C35 C34 119.5(4) . .
F4 C35 C36 121.1(5) . .
C34 C35 C36 119.3(4) . .
F5 C36 C35 115.8(4) . .
F5 C36 C31 119.5(3) . .
C35 C36 C31 124.5(4) . .
C42 C41 C46 113.5(3) . .
C42 C41 Cu2 116.9(2) . .
C46 C41 Cu2 120.8(2) . .
C42 C41 Cu1 118.1(2) . .
C46 C41 Cu1 107.7(2) . .
Cu2 C41 Cu1 73.35(11) . .
F6 C42 C43 116.1(3) . .
F6 C42 C41 119.1(3) . .
C43 C42 C41 124.9(3) . .
F7 C43 C44 119.7(3) . .
F7 C43 C42 121.8(3) . .
C44 C43 C42 118.5(3) . .
F8 C44 C43 119.7(4) . .
F8 C44 C45 120.2(3) . .
C43 C44 C45 120.1(3) . .
F9 C45 C44 119.3(3) . .
F9 C45 C46 121.7(4) . .
C44 C45 C46 119.0(3) . .
F10 C46 C45 116.7(3) . .
F10 C46 C41 119.2(3) . .
C45 C46 C41 124.0(3) . .
C123 C121 C12 115.7(6) . .
C123 C121 C122 110.6(6) . .
C12 C121 C122 106.7(5) . .
C123 C121 H12A 107.8 . .
C12 C121 H12A 107.8 . .
C122 C121 H12A 107.8 . .
C121 C122 H12B 109.5 . .
C121 C122 H12C 109.5 . .
H12B C122 H12C 109.5 . .
C121 C122 H12D 109.5 . .
H12B C122 H12D 109.5 . .
H12C C122 H12D 109.5 . .
C121 C123 H12E 109.5 . .
C121 C123 H12F 109.5 . .
H12E C123 H12F 109.5 . .
C121 C123 H12G 109.5 . .
H12E C123 H12G 109.5 . .
H12F C123 H12G 109.5 . .
C12C C12A C12B 110.6(7) . .
C12C C12A C12 115.3(6) . .
C12B C12A C12 105.2(6) . .
C12C C12A H12H 108.5 . .
C12B C12A H12H 108.5 . .
C12 C12A H12H 108.5 . .
C163 C161 C162 109.6(3) . .
C163 C161 C16 112.6(3) . .
C162 C161 C16 109.6(3) . .
C163 C161 H16A 108.3 . .
C162 C161 H16A 108.3 . .
C16 C161 H16A 108.3 . .
C161 C162 H16B 109.5 . .
C161 C162 H16C 109.5 . .
H16B C162 H16C 109.5 . .
C161 C162 H16D 109.5 . .
H16B C162 H16D 109.5 . .
H16C C162 H16D 109.5 . .
C161 C163 H16E 109.5 . .
C161 C163 H16F 109.5 . .
H16E C163 H16F 109.5 . .
C161 C163 H16G 109.5 . .
H16E C163 H16G 109.5 . .
H16F C163 H16G 109.5 . .
C22 C221 C223 110.8(3) . .
C22 C221 C222 111.4(3) . .
C223 C221 C222 111.1(3) . .
C22 C221 H22A 107.8 . .
C223 C221 H22A 107.8 . .
C222 C221 H22A 107.8 . .
C221 C222 H22B 109.5 . .
C221 C222 H22C 109.5 . .
H22B C222 H22C 109.5 . .
C221 C222 H22D 109.5 . .
H22B C222 H22D 109.5 . .
H22C C222 H22D 109.5 . .
C221 C223 H22E 109.5 . .
C221 C223 H22F 109.5 . .
H22E C223 H22F 109.5 . .
C221 C223 H22G 109.5 . .
H22E C223 H22G 109.5 . .
H22F C223 H22G 109.5 . .
C26 C261 C263 112.4(4) . .
C26 C261 C262 112.1(3) . .
C263 C261 C262 108.4(3) . .
C26 C261 H26A 107.9 . .
C263 C261 H26A 107.9 . .
C262 C261 H26A 107.9 . .
C261 C262 H26B 109.5 . .
C261 C262 H26C 109.5 . .
H26B C262 H26C 109.5 . .
C261 C262 H26D 109.5 . .
H26B C262 H26D 109.5 . .
H26C C262 H26D 109.5 . .
C261 C263 H26E 109.5 . .
C261 C263 H26F 109.5 . .
H26E C263 H26F 109.5 . .
C261 C263 H26G 109.5 . .
H26E C263 H26G 109.5 . .
H26F C263 H26G 109.5 . .
C55 C51 C57 141(3) . .
C55 C51 C54 61(2) . .
C57 C51 C54 80(2) . .
C55 C51 C55 84(3) . 3_666
C57 C51 C55 134(3) . 3_666
C54 C51 C55 145(3) . 3_666
C55 C51 C51 56(2) . 3_666
C57 C51 C51 163(3) . 3_666
C54 C51 C51 116(3) . 3_666
C55 C51 C51 28.4(11) 3_666 3_666
C55 C51 C52 37(2) . .
C57 C51 C52 104(2) . .
C54 C51 C52 24.4(16) . .
C55 C51 C52 122(2) 3_666 .
C51 C51 C52 93.1(19) 3_666 .
C55 C51 C53 175(3) . .
C57 C51 C53 35.7(19) . .
C54 C51 C53 116(2) . .
C55 C51 C53 99(2) 3_666 .
C51 C51 C53 127(2) 3_666 .
C52 C51 C53 139.6(17) . .
C55 C51 C56 11(2) . 3_666
C57 C51 C56 130(2) . 3_666
C54 C51 C56 49.9(18) . 3_666
C55 C51 C56 95(2) 3_666 3_666
C51 C51 C56 67.1(17) 3_666 3_666
C52 C51 C56 26.1(8) . 3_666
C53 C51 C56 165.5(17) . 3_666
C55 C51 C56 121(3) . .
C57 C51 C56 98(2) . .
C54 C51 C56 174(2) . .
C55 C51 C56 36.4(14) 3_666 .
C51 C51 C56 64.8(14) 3_666 .
C52 C51 C56 157.9(16) . .
C53 C51 C56 62.4(13) . .
C56 C51 C56 131.9(13) 3_666 .
C56 C52 C54 110(3) 3_666 .
C56 C52 C55 62(2) 3_666 .
C54 C52 C55 47.9(19) . .
C56 C52 C51 83(2) 3_666 .
C54 C52 C51 28.1(19) . .
C55 C52 C51 20.4(11) . .
C57 C53 C51 29.4(15) . .
C57 C53 C56 90(2) . .
C51 C53 C56 60.5(12) . .
C51 C57 C53 115(3) . .
C51 C57 C54 52.0(19) . .
C53 C57 C54 166(3) . .
C51 C57 C55 16.5(15) . .
C53 C57 C55 131(3) . .
C54 C57 C55 35.5(12) . .
C52 C56 C55 78(3) 3_666 3_666
C52 C56 C54 37(2) 3_666 3_666
C55 C56 C54 41.2(14) 3_666 3_666
C52 C56 C51 71(2) 3_666 3_666
C55 C56 C51 7.1(13) 3_666 3_666
C54 C56 C51 34.3(12) 3_666 3_666
C52 C56 C51 119(3) 3_666 .
C55 C56 C51 41.1(15) 3_666 .
C54 C56 C51 82.1(18) 3_666 .
C51 C56 C51 48.1(13) 3_666 .
C52 C56 C53 175(3) 3_666 .
C55 C56 C53 98(2) 3_666 .
C54 C56 C53 139(2) 3_666 .
C51 C56 C53 105.2(17) 3_666 .
C51 C56 C53 57.1(13) . .
C51 C55 C54 77(3) . .
C51 C55 C56 162(3) . 3_666
C54 C55 C56 85(2) . 3_666
C51 C55 C52 122(3) . .
C54 C55 C52 46.5(18) . .
C56 C55 C52 39.4(14) 3_666 .
C51 C55 C51 96(3) . 3_666
C54 C55 C51 170(3) . 3_666
C56 C55 C51 103(3) 3_666 3_666
C52 C55 C51 142(3) . 3_666
C51 C55 C55 64(3) . 3_666
C54 C55 C55 141(3) . 3_666
C56 C55 C55 134(3) 3_666 3_666
C52 C55 C55 173(3) . 3_666
C51 C55 C55 31.2(11) 3_666 3_666
C51 C55 C57 23(2) . .
C54 C55 C57 54(2) . .
C56 C55 C57 139(2) 3_666 .
C52 C55 C57 100.0(18) . .
C51 C55 C57 118(2) 3_666 .
C55 C55 C57 87(2) 3_666 .
C52 C54 C55 86(3) . .
C52 C54 C51 127(3) . .
C55 C54 C51 42.6(17) . .
C52 C54 C57 169(3) . .
C55 C54 C57 90(3) . .
C51 C54 C57 47.8(17) . .
C52 C54 C56 32.9(17) . 3_666
C55 C54 C56 53(2) . 3_666
C51 C54 C56 96(2) . 3_666
C57 C54 C56 144(3) . 3_666

loop_
_geom_bond_atom_site_label_1
_geom_bond_atom_site_label_2
_geom_bond_distance
_geom_bond_site_symmetry_2
Ge1 N2 1.943(2) .
Ge1 N1 1.955(3) .
Ge1 C7 1.969(3) .
Ge1 Cu1 2.2867(7) .
Cu1 C41 2.039(3) .
Cu1 Cu2 2.4157(7) .
Cu2 C31 1.953(3) .
Cu2 C41 2.005(3) .
Cu2 C31 2.392(3) 3_656
Cu2 Cu2 2.4919(8) 3_656
N1 C2 1.325(4) .
N1 C11 1.453(4) .
N2 C4 1.338(4) .
N2 C21 1.454(4) .
F1 C32 1.347(5) .
F2 C33 1.357(6) .
F3 C34 1.343(5) .
F4 C35 1.351(5) .
F5 C36 1.354(5) .
F6 C42 1.358(4) .
F7 C43 1.348(4) .
F8 C44 1.346(4) .
F9 C45 1.329(4) .
F10 C46 1.351(4) .
C1 C2 1.507(5) .
C1 H1A 0.9800 .
C1 H1B 0.9800 .
C1 H1C 0.9800 .
C2 C3 1.410(4) .
C3 C4 1.397(5) .
C3 H3A 0.9500 .
C4 C5 1.500(4) .
C5 H5A 0.9800 .
C5 H5B 0.9800 .
C5 H5C 0.9800 .
C7 H7A 0.9800 .
C7 H7B 0.9800 .
C7 H7C 0.9800 .
C11 C16 1.397(4) .
C11 C12 1.416(4) .
C12 C13 1.390(4) .
C12 C12A 1.525(8) .
C12 C121 1.553(7) .
C13 C14 1.370(5) .
C13 H13A 0.9500 .
C14 C15 1.373(5) .
C14 H14A 0.9500 .
C15 C16 1.408(4) .
C15 H15A 0.9500 .
C16 C161 1.518(4) .
C21 C26 1.401(5) .
C21 C22 1.407(5) .
C22 C23 1.402(5) .
C22 C221 1.515(5) .
C23 C24 1.384(6) .
C23 H23A 0.9500 .
C24 C25 1.365(6) .
C24 H24A 0.9500 .
C25 C26 1.393(5) .
C25 H25A 0.9500 .
C26 C261 1.524(5) .
C31 C32 1.371(5) .
C31 C36 1.395(5) .
C31 Cu2 2.392(3) 3_656
C32 C33 1.402(6) .
C33 C34 1.365(7) .
C34 C35 1.363(7) .
C35 C36 1.366(6) .
C41 C42 1.385(5) .
C41 C46 1.398(4) .
C42 C43 1.379(5) .
C43 C44 1.377(5) .
C44 C45 1.377(6) .
C45 C46 1.379(5) .
C121 C123 1.498(11) .
C121 C122 1.553(10) .
C121 H12A 1.0000 .
C122 H12B 0.9800 .
C122 H12C 0.9800 .
C122 H12D 0.9800 .
C123 H12E 0.9800 .
C123 H12F 0.9800 .
C123 H12G 0.9800 .
C12A C12C 1.507(11) .
C12A C12B 1.523(12) .
C12A H12H 1.0000 .
C12B H12I 0.9800 .
C12B H12J 0.9800 .
C12B H12K 0.9800 .
C12C H12L 0.9800 .
C12C H12M 0.9800 .
C12C H12N 0.9800 .
C161 C163 1.513(5) .
C161 C162 1.517(5) .
C161 H16A 1.0000 .
C162 H16B 0.9800 .
C162 H16C 0.9800 .
C162 H16D 0.9800 .
C163 H16E 0.9800 .
C163 H16F 0.9800 .
C163 H16G 0.9800 .
C221 C223 1.541(5) .
C221 C222 1.547(6) .
C221 H22A 1.0000 .
C222 H22B 0.9800 .
C222 H22C 0.9800 .
C222 H22D 0.9800 .
C223 H22E 0.9800 .
C223 H22F 0.9800 .
C223 H22G 0.9800 .
C261 C263 1.525(5) .
C261 C262 1.549(6) .
C261 H26A 1.0000 .
C262 H26B 0.9800 .
C262 H26C 0.9800 .
C262 H26D 0.9800 .
C263 H26E 0.9800 .
C263 H26F 0.9800 .
C263 H26G 0.9800 .
C51 C55 0.73(2) .
C51 C57 0.99(3) .
C51 C54 1.05(3) .
C51 C55 1.27(2) 3_666
C51 C51 1.53(4) 3_666
C51 C52 1.77(3) .
C51 C53 1.82(4) .
C51 C56 1.86(3) 3_666
C51 C56 1.89(3) .
C52 C56 0.82(2) 3_666
C52 C54 0.92(3) .
C52 C55 1.27(3) .
C53 C57 1.17(3) .
C53 C56 1.92(4) .
C57 C54 1.31(3) .
C57 C55 1.62(3) .
C56 C52 0.82(2) 3_666
C56 C55 1.15(3) 3_666
C56 C54 1.43(3) 3_666
C56 C51 1.86(3) 3_666
C55 C54 0.94(2) .
C55 C56 1.15(3) 3_666
C55 C51 1.27(2) 3_666
C55 C55 1.40(4) 3_666
C54 C56 1.43(3) 3_666
